data_7205922
loop_
_publ_author_name
'Furman, Joshua D.'
'Burwood, Ryan P.'
'Tang, Min'
'Mikhailovsky, Alexander A.'
'Cheetham, Anthony K.'

_publ_section_title
;
 Understanding ligand-centred photoluminescence through flexibility and
 bonding of anthraquinone inorganic--organic frameworks
;
_journal_issue 18
_journal_name_full 'Journal of Materials Chemistry'
_journal_page_first 6595
_journal_paper_doi 10.1039/c0jm03907a
_journal_volume 21
_journal_year 2011
_chemical_formula_moiety 'C16 Cd H10 O8, 2(H2 O)'
_chemical_formula_sum 'C16 H14 Cd O10'
_chemical_formula_weight 478.67
_chemical_name_common 'Cadmium anthraquinone-2,3-dicarboxylate'
_chemical_name_systematic
;
?
;
_space_group_IT_number 2
_symmetry_space_group_name_Hall '-P 1'
_symmetry_space_group_name_H-M 'P -1'
_atom_sites_solution_hydrogens geom
_atom_sites_solution_primary direct
_atom_sites_solution_secondary difmap
_audit_creation_method SHELXL-97
_cell_angle_alpha 91.10(2)
_cell_angle_beta 95.03(2)
_cell_angle_gamma 95.97(2)
_cell_formula_units_Z 2
_cell_length_a 5.8534(17)
_cell_length_b 7.504(2)
_cell_length_c 18.599(5)
_cell_measurement_reflns_used 1522
_cell_measurement_temperature 298.1
_cell_measurement_theta_max 26.3541
_cell_measurement_theta_min 2.9766
_cell_volume 809.1(4)
_computing_structure_refinement 'SHELXL-97 (Sheldrick, 2008)'
_diffrn_ambient_temperature 298.1
_diffrn_detector_area_resol_mean 16.1183
_diffrn_measured_fraction_theta_full 0.976
_diffrn_measured_fraction_theta_max 0.976
_diffrn_measurement_device_type 'Xcalibur, Eos, Gemini ultra'
_diffrn_measurement_method '\w scans'
_diffrn_radiation_monochromator graphite
_diffrn_radiation_source 'Enhance (Mo) X-ray Source'
_diffrn_radiation_type 'Mo K\a'
_diffrn_radiation_wavelength 0.7107
_diffrn_reflns_av_R_equivalents 0.0000
_diffrn_reflns_av_sigmaI/netI 0.1056
_diffrn_reflns_limit_h_max 7
_diffrn_reflns_limit_h_min -7
_diffrn_reflns_limit_k_max 9
_diffrn_reflns_limit_k_min -9
_diffrn_reflns_limit_l_max 23
_diffrn_reflns_limit_l_min -20
_diffrn_reflns_number 4197
_diffrn_reflns_theta_full 26.53
_diffrn_reflns_theta_max 26.53
_diffrn_reflns_theta_min 2.97
_exptl_absorpt_coefficient_mu 1.408
_exptl_absorpt_correction_T_max 1.00000
_exptl_absorpt_correction_T_min 0.88662
_exptl_absorpt_correction_type multi-scan
_exptl_absorpt_process_details
;
CrysAlisPro, Oxford Diffraction Ltd.,
Version 1.171.34.40 (release 27-08-2010 CrysAlis171 .NET)
(compiled Aug 27 2010,11:50:40)
Empirical absorption correction using spherical harmonics,
implemented in SCALE3 ABSPACK scaling algorithm.
;
_exptl_crystal_colour 'pale yellow'
_exptl_crystal_density_diffrn 1.965
_exptl_crystal_density_method 'not measured'
_exptl_crystal_description block
_exptl_crystal_F_000 476
_refine_diff_density_max 1.497
_refine_diff_density_min -1.244
_refine_diff_density_rms 0.220
_refine_ls_extinction_method none
_refine_ls_goodness_of_fit_ref 1.093
_refine_ls_hydrogen_treatment mixed
_refine_ls_matrix_type full
_refine_ls_number_parameters 268
_refine_ls_number_reflns 4197
_refine_ls_number_restraints 8
_refine_ls_restrained_S_all 1.092
_refine_ls_R_factor_all 0.0775
_refine_ls_R_factor_gt 0.0500
_refine_ls_shift/su_max 0.833
_refine_ls_shift/su_mean 0.056
_refine_ls_structure_factor_coef Fsqd
_refine_ls_weighting_details 'calc w=1/[\s^2^(Fo^2^)+(0.0931P)^2^+0.0000P] where P=(Fo^2^+2Fc^2^)/3'
_refine_ls_weighting_scheme calc
_refine_ls_wR_factor_gt 0.1302
_refine_ls_wR_factor_ref 0.1659
_reflns_number_gt 3200
_reflns_number_total 4197
_reflns_threshold_expression >2\s(I)
_cod_data_source_file c0jm03907a.txt
_cod_data_source_block CdAQDC2
_cod_database_code 7205922

loop_
_symmetry_equiv_pos_as_xyz
'x, y, z'
'-x, -y, -z'

loop_
_atom_site_label
_atom_site_type_symbol
_atom_site_fract_x
_atom_site_fract_y
_atom_site_fract_z
_atom_site_U_iso_or_equiv
_atom_site_adp_type
_atom_site_occupancy
_atom_site_symmetry_multiplicity
_atom_site_calc_flag
_atom_site_refinement_flags
_atom_site_disorder_assembly
_atom_site_disorder_group
Cd01 Cd 0.99053(19) -0.25420(12) 0.96143(3) 0.01586(18) Uani 1 1 d . . .
C1 C 1.7450(19) -0.1492(13) 1.2392(5) 0.021(2) Uani 1 1 d . . .
C2 C 1.642(2) -0.1890(14) 1.1690(5) 0.016(2) Uani 1 1 d . . .
C3 C 1.4224(19) -0.2841(13) 1.1579(6) 0.015(2) Uani 1 1 d . . .
C4 C 1.308(2) -0.3366(12) 1.2164(5) 0.022(2) Uani 1 1 d . . .
C5 C 1.4053(19) -0.2937(13) 1.2865(5) 0.022(2) Uani 1 1 d . . .
C6 C 1.2777(19) -0.3489(14) 1.3491(6) 0.025(2) Uani 1 1 d . . .
C7 C 1.3809(19) -0.3006(15) 1.4221(5) 0.028(3) Uani 1 1 d . . .
C8 C 1.261(2) -0.3407(16) 1.4811(7) 0.044(3) Uani 1 1 d . . .
C9 C 1.350(3) -0.2960(18) 1.5500(5) 0.041(3) Uani 1 1 d . . .
C10 C 1.576(3) -0.2115(18) 1.5613(7) 0.046(3) Uani 1 1 d . . .
C11 C 1.699(2) -0.1663(15) 1.5044(5) 0.036(3) Uani 1 1 d . . .
C12 C 1.607(2) -0.2052(16) 1.4337(5) 0.030(2) Uani 1 1 d . . .
C13 C 1.7355(19) -0.1462(14) 1.3717(6) 0.027(2) Uani 1 1 d . . .
C14 C 1.6241(18) -0.1980(13) 1.2969(5) 0.025(2) Uani 1 1 d . . .
C15 C 1.7791(18) -0.1422(12) 1.1054(6) 0.017(2) Uani 1 1 d . . .
C16 C 1.3046(18) -0.3126(15) 1.0832(6) 0.021(2) Uani 1 1 d . . .
O1 O 1.2113(13) -0.4655(9) 1.0641(4) 0.0243(16) Uani 1 1 d . . .
O2 O 1.2934(13) -0.1787(10) 1.0457(4) 0.0191(14) Uani 1 1 d . . .
O3 O 1.7889(14) -0.2673(10) 1.0593(4) 0.0267(19) Uani 1 1 d . . .
O4 O 1.8691(13) 0.0153(9) 1.1005(4) 0.0286(18) Uani 1 1 d . . .
O5 O 1.0931(15) -0.4391(11) 1.3408(4) 0.044(2) Uani 1 1 d . . .
O6 O 1.9180(16) -0.0616(12) 1.3799(4) 0.047(2) Uani 1 1 d . . .
H1 H 1.8966 -0.0892 1.2467 0.025 Uiso 1 1 calc R . .
H4 H 1.1605 -0.4033 1.2091 0.027 Uiso 1 1 calc R . .
H8 H 1.1100 -0.4019 1.4736 0.052 Uiso 1 1 calc R . .
H9 H 1.2609 -0.3213 1.5896 0.049 Uiso 1 1 calc R . .
H11 H 1.8512 -0.1072 1.5131 0.044 Uiso 1 1 calc R . .
H10 H 1.6443 -0.1857 1.6091 0.055 Uiso 1 1 calc R . .
O1W O 1.2476(16) -0.3863(10) 0.8968(5) 0.0270(19) Uani 1 1 d D . .
H1O1 H 1.211(19) -0.496(6) 0.907(6) 0.025 Uiso 1 1 d D . .
H2O1 H 1.348(14) -0.298(10) 0.909(6) 0.025 Uiso 1 1 d D . .
O2W O 0.6661(14) -0.1619(10) 0.9025(5) 0.0217(18) Uani 1 1 d D . .
H1O2 H 0.631(19) -0.056(6) 0.910(6) 0.025 Uiso 1 1 d D . .
H2O2 H 0.649(19) -0.212(13) 0.861(2) 0.025 Uiso 1 1 d D . .
O3W O 1.313(3) 0.192(2) 1.2479(6) 0.075(4) Uani 1 1 d D . .
H1O3 H 1.221(16) 0.100(9) 1.254(6) 0.025 Uiso 1 1 d D . .
H2O3 H 1.419(14) 0.248(14) 1.276(5) 0.025 Uiso 1 1 d D . .
O4W O 1.790(3) 0.3314(18) 1.2490(6) 0.079(4) Uani 1 1 d D . .
H1O4 H 1.829(19) 0.430(8) 1.272(5) 0.025 Uiso 1 1 d D . .
H2O4 H 1.78(2) 0.362(13) 1.2051(19) 0.025 Uiso 1 1 d D . .

loop_
_atom_site_aniso_label
_atom_site_aniso_U_11
_atom_site_aniso_U_22
_atom_site_aniso_U_33
_atom_site_aniso_U_23
_atom_site_aniso_U_13
_atom_site_aniso_U_12
Cd01 0.0145(3) 0.0175(3) 0.0147(3) 0.0004(4) 0.0015(5) -0.00233(19)
O1W 0.025(5) 0.030(4) 0.025(4) -0.004(3) 0.007(4) -0.008(4)
O2W 0.019(5) 0.016(3) 0.028(4) -0.004(3) 0.000(3) -0.004(3)
C3 0.008(5) 0.011(4) 0.026(6) -0.004(4) 0.002(4) -0.004(4)
C7 0.032(7) 0.033(6) 0.019(5) 0.007(5) 0.006(4) -0.006(5)
C2 0.012(5) 0.024(5) 0.011(5) -0.001(4) 0.003(4) -0.003(4)
O3 0.023(5) 0.025(4) 0.031(4) -0.016(3) 0.002(3) -0.003(3)
O4 0.026(4) 0.026(4) 0.031(4) 0.010(3) -0.001(3) -0.010(3)
C11 0.046(8) 0.045(7) 0.016(5) -0.003(5) 0.004(5) -0.007(6)
C15 0.009(5) 0.015(5) 0.027(6) 0.006(4) -0.001(4) 0.006(4)
C10 0.064(10) 0.052(7) 0.021(6) 0.004(6) 0.002(6) 0.006(7)
C12 0.034(6) 0.032(6) 0.020(5) -0.004(5) -0.003(6) -0.003(5)
O6 0.040(5) 0.067(6) 0.024(4) -0.009(4) -0.002(4) -0.027(5)
C6 0.024(6) 0.032(5) 0.019(5) 0.001(4) 0.008(4) -0.005(4)
C13 0.027(6) 0.032(5) 0.020(5) 0.001(4) 0.001(4) -0.004(5)
C9 0.049(9) 0.058(8) 0.013(5) 0.006(6) 0.010(6) -0.010(6)
C14 0.025(7) 0.032(6) 0.017(5) -0.010(4) 0.000(4) -0.004(5)
C1 0.024(6) 0.018(5) 0.018(6) -0.003(4) -0.002(4) -0.002(4)
C4 0.033(7) 0.017(5) 0.015(5) 0.001(4) 0.011(5) -0.011(4)
O5 0.038(5) 0.062(5) 0.028(5) 0.003(4) 0.010(4) -0.023(4)
C5 0.024(6) 0.029(5) 0.012(5) -0.001(4) 0.000(4) 0.005(4)
C8 0.045(8) 0.045(7) 0.041(7) 0.001(6) 0.016(6) -0.008(6)
O2 0.015(3) 0.021(3) 0.019(4) 0.000(3) -0.003(3) -0.006(3)
O1 0.028(4) 0.023(4) 0.021(4) -0.012(3) 0.005(3) -0.003(3)
O3W 0.096(11) 0.084(8) 0.044(6) 0.002(8) 0.024(8) -0.018(7)
O4W 0.141(14) 0.059(6) 0.034(6) -0.005(7) 0.020(8) -0.020(8)
C16 0.013(6) 0.022(5) 0.024(6) -0.012(5) 0.003(4) -0.009(4)

loop_
_atom_type_symbol
_atom_type_description
_atom_type_scat_dispersion_real
_atom_type_scat_dispersion_imag
_atom_type_scat_source
C C 0.0033 0.0016 'International Tables Vol C Tables 4.2.6.8 and 6.1.1.4'
H H 0.0000 0.0000 'International Tables Vol C Tables 4.2.6.8 and 6.1.1.4'
O O 0.0106 0.0060 'International Tables Vol C Tables 4.2.6.8 and 6.1.1.4'
Cd Cd -0.8075 1.2024 'International Tables Vol C Tables 4.2.6.8 and 6.1.1.4'

loop_
_geom_angle_atom_site_label_1
_geom_angle_atom_site_label_2
_geom_angle_atom_site_label_3
_geom_angle
_geom_angle_site_symmetry_1
_geom_angle_site_symmetry_3
_geom_angle_publ_flag
O3 Cd01 O4 130.6(3) 1_455 2_857 ?
O3 Cd01 O2 82.7(3) 1_455 . ?
O4 Cd01 O2 86.5(3) 2_857 . ?
O3 Cd01 O2W 85.5(3) 1_455 . ?
O4 Cd01 O2W 76.9(3) 2_857 . ?
O2 Cd01 O2W 145.4(3) . . ?
O3 Cd01 O1W 146.3(3) 1_455 . ?
O4 Cd01 O1W 80.0(3) 2_857 . ?
O2 Cd01 O1W 86.3(3) . . ?
O2W Cd01 O1W 119.6(3) . . ?
O3 Cd01 O1 82.6(3) 1_455 2_747 ?
O4 Cd01 O1 137.8(3) 2_857 2_747 ?
O2 Cd01 O1 128.2(3) . 2_747 ?
O2W Cd01 O1 81.9(3) . 2_747 ?
O1W Cd01 O1 79.6(3) . 2_747 ?
C4 C3 C2 119.2(10) . . ?
C4 C3 C16 120.2(10) . . ?
C2 C3 C16 120.3(10) . . ?
C8 C7 C12 118.5(10) . . ?
C8 C7 C6 120.8(11) . . ?
C12 C7 C6 120.6(9) . . ?
C3 C2 C1 120.5(10) . . ?
C3 C2 C15 120.2(10) . . ?
C1 C2 C15 119.1(10) . . ?
C15 O3 Cd01 127.0(7) . 1_655 ?
C15 O4 Cd01 153.7(8) . 2_857 ?
C10 C11 C12 121.1(12) . . ?
O4 C15 O3 124.5(10) . . ?
O4 C15 C2 119.0(9) . . ?
O3 C15 C2 116.5(9) . . ?
C11 C10 C9 120.7(12) . . ?
C11 C12 C7 118.3(10) . . ?
C11 C12 C13 121.1(12) . . ?
C7 C12 C13 120.6(9) . . ?
O5 C6 C7 119.4(10) . . ?
O5 C6 C5 121.0(10) . . ?
C7 C6 C5 119.5(9) . . ?
O6 C13 C12 121.7(10) . . ?
O6 C13 C14 120.8(10) . . ?
C12 C13 C14 117.4(9) . . ?
C8 C9 C10 118.6(11) . . ?
C1 C14 C5 120.8(9) . . ?
C1 C14 C13 117.9(9) . . ?
C5 C14 C13 121.3(9) . . ?
C14 C1 C2 119.1(10) . . ?
C3 C4 C5 121.0(10) . . ?
C4 C5 C14 119.3(10) . . ?
C4 C5 C6 120.2(10) . . ?
C14 C5 C6 120.5(9) . . ?
C9 C8 C7 122.6(12) . . ?
C16 O2 Cd01 105.0(6) . . ?
C16 O1 Cd01 173.5(7) . 2_747 ?
O2 C16 O1 123.9(10) . . ?
O2 C16 C3 117.1(9) . . ?
O1 C16 C3 118.8(10) . . ?

loop_
_geom_bond_atom_site_label_1
_geom_bond_atom_site_label_2
_geom_bond_distance
_geom_bond_site_symmetry_2
_geom_bond_publ_flag
Cd01 O3 2.253(8) 1_455 ?
Cd01 O4 2.271(7) 2_857 ?
Cd01 O2 2.278(7) . ?
Cd01 O2W 2.286(8) . ?
Cd01 O1W 2.296(9) . ?
Cd01 O1 2.322(7) 2_747 ?
C3 C4 1.370(14) . ?
C3 C2 1.400(12) . ?
C3 C16 1.496(15) . ?
C7 C8 1.376(15) . ?
C7 C12 1.434(17) . ?
C7 C6 1.461(14) . ?
C2 C1 1.404(14) . ?
C2 C15 1.513(14) . ?
O3 C15 1.269(11) . ?
O3 Cd01 2.253(8) 1_655 ?
O4 C15 1.251(11) . ?
O4 Cd01 2.271(7) 2_857 ?
C11 C10 1.359(16) . ?
C11 C12 1.391(14) . ?
C10 C9 1.405(19) . ?
C12 C13 1.481(15) . ?
O6 C13 1.181(13) . ?
C6 O5 1.210(13) . ?
C6 C5 1.481(14) . ?
C13 C14 1.510(14) . ?
C9 C8 1.362(16) . ?
C14 C1 1.371(14) . ?
C14 C5 1.397(15) . ?
C4 C5 1.393(13) . ?
O2 C16 1.239(14) . ?
O1 C16 1.250(12) . ?
O1 Cd01 2.322(7) 2_747 ?
